data_1547174
loop_
_publ_author_name
'Mahid Uddin, Kh.'
'Chowdhury, Md. Arshad H.'
'Kamal Hossain, Md.'
'Ghosh, Shishir'
'Tocher, Derek A.'
'Richmond, Michael G.'
'Kabir, Shariff E.'

_publ_section_title
;
 Alkyne activation and polyhedral reorganization in benzothiazolate-capped
 osmium clusters on reaction with diethyl acetylenedicarboxylate (DEAD)
 and ethyl propiolate
;
_journal_issue 39
_journal_name_full 'Dalton Trans.'
_journal_page_first 13597
_journal_page_last 13609
_journal_paper_doi 10.1039/C7DT02933K
_journal_volume 46
_journal_year 2017
_chemical_formula_moiety 'C25 H17 N O13 Os3 S'
_chemical_formula_sum 'C25 H17 N O13 Os3 S'
_chemical_formula_weight 1142.06
_chemical_name_systematic
;
 ?
;
_space_group_crystal_system triclinic
_space_group_IT_number 2
_space_group_name_Hall '-P 1'
_space_group_name_H-M_alt 'P -1'
_symmetry_space_group_name_Hall '-P 1'
_symmetry_space_group_name_H-M 'P -1'
_atom_sites_solution_hydrogens geom
_audit_creation_date 2016-10-12
_audit_creation_method
;
Olex2 1.2
(compiled 2016.09.09 svn.r3337 for OlexSys, GUI svn.r5227)
;
_audit_update_record
;
2016-10-12 deposited with the CCDC.
2017-09-14 downloaded from the CCDC.
;
_cell_angle_alpha 75.059(3)
_cell_angle_beta 80.399(2)
_cell_angle_gamma 63.273(3)
_cell_formula_units_Z 2
_cell_length_a 9.8419(3)
_cell_length_b 9.9715(3)
_cell_length_c 17.3201(5)
_cell_measurement_reflns_used 12501
_cell_measurement_temperature 150(1)
_cell_measurement_theta_max 29.2810
_cell_measurement_theta_min 3.2720
_cell_volume 1464.29(9)
_computing_cell_refinement
;
CrysAlisPro, Agilent Technologies,
Version 1.171.37.34 (release 22-05-2014 CrysAlis171 .NET)
(compiled May 22 2014,16:03:01)
;
_computing_data_collection
;
CrysAlisPro, Agilent Technologies,
Version 1.171.37.34 (release 22-05-2014 CrysAlis171 .NET)
(compiled May 22 2014,16:03:01)
;
_computing_data_reduction
;
CrysAlisPro, Agilent Technologies,
Version 1.171.37.34 (release 22-05-2014 CrysAlis171 .NET)
(compiled May 22 2014,16:03:01)
;
_computing_molecular_graphics 'Olex2 (Dolomanov et al., 2009)'
_computing_publication_material 'Olex2 (Dolomanov et al., 2009)'
_computing_structure_refinement 'ShelXL (Sheldrick, 2015)'
_diffrn_ambient_environment N~2~
_diffrn_ambient_temperature 150(1)
_diffrn_detector 'CCD plate'
_diffrn_detector_area_resol_mean 5.2031
_diffrn_detector_type Atlas
_diffrn_measured_fraction_theta_full 0.998
_diffrn_measured_fraction_theta_max 0.998
_diffrn_measurement_details
;
#__ type_ start__ end____ width___ exp.time_
  1 omega  -15.00   87.00   1.0000    1.5400
omega____ theta____ kappa____ phi______ frames
    -       11.1655   77.0000    0.0000 102

#__ type_ start__ end____ width___ exp.time_
  2 omega  -17.00   82.00   1.0000    1.5400
omega____ theta____ kappa____ phi______ frames
    -       11.1655   57.0000 -120.0000 99

#__ type_ start__ end____ width___ exp.time_
  3 omega  -18.00   52.00   1.0000    1.5400
omega____ theta____ kappa____ phi______ frames
    -       11.1655  -99.0000 -150.0000 70

#__ type_ start__ end____ width___ exp.time_
  4 omega  -19.00   52.00   1.0000    1.5400
omega____ theta____ kappa____ phi______ frames
    -       11.1655  -99.0000  -30.0000 71

#__ type_ start__ end____ width___ exp.time_
  5 omega   -4.00   63.00   1.0000    1.5400
omega____ theta____ kappa____ phi______ frames
    -       11.1655 -118.0000   68.0264 67

#__ type_ start__ end____ width___ exp.time_
  6 omega  -13.00   84.00   1.0000    1.5400
omega____ theta____ kappa____ phi______ frames
    -       11.1655   38.0000  150.0000 97

#__ type_ start__ end____ width___ exp.time_
  7 omega  -56.00   39.00   1.0000    1.5400
omega____ theta____ kappa____ phi______ frames
    -       11.1655  -57.0000   90.0000 95
;
_diffrn_measurement_device 'four-circle diffractometer'
_diffrn_measurement_device_type 'SuperNova, Dual, Cu at zero, Atlas'
_diffrn_measurement_method '\w scans'
_diffrn_orient_matrix_UB_11 -0.0358578000
_diffrn_orient_matrix_UB_12 0.0398184000
_diffrn_orient_matrix_UB_13 -0.0366128000
_diffrn_orient_matrix_UB_21 0.0707039000
_diffrn_orient_matrix_UB_22 -0.0335085000
_diffrn_orient_matrix_UB_23 -0.0214983000
_diffrn_orient_matrix_UB_31 -0.0157696000
_diffrn_orient_matrix_UB_32 -0.0626109000
_diffrn_orient_matrix_UB_33 -0.0003172000
_diffrn_radiation_monochromator mirror
_diffrn_radiation_probe x-ray
_diffrn_radiation_type MoK\a
_diffrn_radiation_wavelength 0.71073
_diffrn_reflns_av_R_equivalents 0.0760
_diffrn_reflns_av_unetI/netI 0.0565
_diffrn_reflns_Laue_measured_fraction_full 0.998
_diffrn_reflns_Laue_measured_fraction_max 0.998
_diffrn_reflns_limit_h_max 12
_diffrn_reflns_limit_h_min -12
_diffrn_reflns_limit_k_max 12
_diffrn_reflns_limit_k_min -12
_diffrn_reflns_limit_l_max 21
_diffrn_reflns_limit_l_min -21
_diffrn_reflns_number 21486
_diffrn_reflns_point_group_measured_fraction_full 0.998
_diffrn_reflns_point_group_measured_fraction_max 0.998
_diffrn_reflns_theta_full 26.000
_diffrn_reflns_theta_max 26.000
_diffrn_reflns_theta_min 2.853
_diffrn_source 'SuperNova (Mo) X-ray Source'
_exptl_absorpt_coefficient_mu 13.122
_exptl_absorpt_correction_T_max 1.00000
_exptl_absorpt_correction_T_min 0.17045
_exptl_absorpt_correction_type multi-scan
_exptl_absorpt_process_details
;
CrysAlisPro, Agilent Technologies,
Version 1.171.37.34 (release 22-05-2014 CrysAlis171 .NET)
(compiled May 22 2014,16:03:01)
Empirical absorption correction using spherical harmonics,
 implemented in SCALE3 ABSPACK scaling algorithm.
;
_exptl_crystal_colour 'clear orange'
_exptl_crystal_colour_lustre clear
_exptl_crystal_colour_primary orange
_exptl_crystal_density_diffrn 2.590
_exptl_crystal_description block
_exptl_crystal_F_000 1044
_exptl_crystal_size_max 0.3
_exptl_crystal_size_mid 0.16
_exptl_crystal_size_min 0.12
_refine_diff_density_max 2.180
_refine_diff_density_min -2.407
_refine_diff_density_rms 0.249
_refine_ls_extinction_method none
_refine_ls_goodness_of_fit_ref 1.054
_refine_ls_hydrogen_treatment constr
_refine_ls_matrix_type full
_refine_ls_number_parameters 391
_refine_ls_number_reflns 5737
_refine_ls_number_restraints 0
_refine_ls_restrained_S_all 1.054
_refine_ls_R_factor_all 0.0395
_refine_ls_R_factor_gt 0.0354
_refine_ls_shift/su_max 0.001
_refine_ls_shift/su_mean 0.000
_refine_ls_structure_factor_coef Fsqd
_refine_ls_weighting_details 'w=1/[\s^2^(Fo^2^)+(0.0344P)^2^] where P=(Fo^2^+2Fc^2^)/3'
_refine_ls_weighting_scheme calc
_refine_ls_wR_factor_gt 0.0769
_refine_ls_wR_factor_ref 0.0808
_reflns_Friedel_coverage 0.000
_reflns_number_gt 5199
_reflns_number_total 5737
_reflns_threshold_expression 'I > 2\s(I)'
_cod_data_source_file c7dt02933k2.cif
_cod_data_source_block exp_682
_cod_original_cell_volume 1464.30(8)
_cod_database_code 1547174
_shelxl_version_number 2013-4
_shelx_space_group_comment
;
The symmetry employed for this shelxl refinement is uniquely defined
by the following loop, which should always be used as a source of
symmetry information in preference to the above space-group names.
They are only intended as comments.
;
_reflns_odcompleteness_completeness 99.85
_reflns_odcompleteness_iscentric 1
_reflns_odcompleteness_theta 26.32
_olex2_refinement_description
;
1. Fixed Uiso
 At 1.2 times of:
  All C(H) groups, All C(H,H) groups, All C(H,H,H,H) groups
 At 1.5 times of:
  All C(H,H,H) groups
2. Uiso/Uaniso restraints and constraints
Uanis(C17A) = Uanis(C17B)
3. Others
 Sof(C17A)=Sof(H17A)=Sof(H17B)=Sof(H17C)=1-FVAR(1)
 Sof(C17B)=Sof(H17D)=Sof(H17E)=Sof(H17F)=FVAR(1)
 Fixed Sof: H16A(0.5) H16B(0.5) H16C(0.5) H16D(0.5)
4.a Ternary CH refined with riding coordinates:
 C14(H14)
4.b Secondary CH2 refined with riding coordinates:
 C11(H11A,H11B), C16(H16A,H16B), C16(H16C,H16D)
4.c Aromatic/amide H refined with riding coordinates:
 C19(H19), C20(H20), C21(H21)
4.d Idealised Me refined as rotating group:
 C10(H10A,H10B,H10C), C25(H25A,H25B,H25C), C17A(H17A,H17B,H17C), C17B(H17D,
 H17E,H17F)
;
_olex2_date_sample_data_collection 2014-10-27
_olex2_date_sample_submission 1414368000
_olex2_exptl_crystal_mounting_method 'Nylon Loop'
_olex2_submission_original_sample_id xstr0308
_olex2_submission_special_instructions 'No special instructions were received'

loop_
_space_group_symop_operation_xyz
'x, y, z'
'-x, -y, -z'

loop_
_atom_site_label
_atom_site_type_symbol
_atom_site_fract_x
_atom_site_fract_y
_atom_site_fract_z
_atom_site_U_iso_or_equiv
_atom_site_adp_type
_atom_site_occupancy
_atom_site_site_symmetry_order
_atom_site_calc_flag
_atom_site_refinement_flags_posn
_atom_site_refinement_flags_occupancy
_atom_site_disorder_assembly
_atom_site_disorder_group
Os1 Os 0.08051(3) 0.55590(3) 0.28200(2) 0.01812(9) Uani 1 1 d . . . .
Os2 Os 0.01197(3) 0.83123(3) 0.33144(2) 0.01802(9) Uani 1 1 d . . . .
Os3 Os 0.26736(3) 0.91153(3) 0.27202(2) 0.01991(9) Uani 1 1 d . . . .
S1 S -0.2340(2) 1.1354(2) 0.09193(12) 0.0340(5) Uani 1 1 d . . . .
O1 O 0.3304(7) 0.2980(6) 0.2103(3) 0.0393(14) Uani 1 1 d . . . .
O2 O 0.1471(6) 0.3707(6) 0.4548(3) 0.0335(13) Uani 1 1 d . . . .
O3 O -0.1941(7) 0.4837(8) 0.2863(4) 0.0538(17) Uani 1 1 d . . . .
O4 O -0.2805(7) 0.7811(8) 0.3752(3) 0.0485(17) Uani 1 1 d . . . .
O5 O -0.0969(8) 1.1108(7) 0.4050(4) 0.060(2) Uani 1 1 d . . . .
O6 O 0.1564(7) 0.6645(6) 0.4905(3) 0.0349(13) Uani 1 1 d . . . .
O7 O 0.0749(6) 1.2108(6) 0.1676(3) 0.0330(12) Uani 1 1 d . . . .
O8 O 0.2422(10) 1.0737(7) 0.4067(4) 0.066(2) Uani 1 1 d . . . .
O9 O 0.5595(8) 0.9328(7) 0.1945(4) 0.0569(18) Uani 1 1 d . . . .
O10 O 0.4048(5) 0.6869(5) 0.3371(3) 0.0217(10) Uani 1 1 d . . . .
O11 O 0.4026(5) 0.4574(5) 0.3597(3) 0.0214(10) Uani 1 1 d . . . .
O12 O 0.5149(6) 0.5607(6) 0.1887(3) 0.0352(13) Uani 1 1 d . . . .
O13 O 0.4366(5) 0.7636(5) 0.0866(3) 0.0278(11) Uani 1 1 d . . . .
N1 N -0.0911(6) 0.9417(6) 0.2137(4) 0.0252(14) Uani 1 1 d . . . .
C1 C 0.2321(9) 0.3951(9) 0.2364(4) 0.0280(17) Uani 1 1 d . . . .
C2 C 0.1271(8) 0.4391(8) 0.3906(4) 0.0233(16) Uani 1 1 d . . . .
C3 C -0.0943(9) 0.5097(9) 0.2867(4) 0.0307(18) Uani 1 1 d . . . .
C4 C -0.1660(10) 0.7867(9) 0.3573(4) 0.0345(19) Uani 1 1 d . . . .
C5 C -0.0610(9) 1.0126(9) 0.3729(5) 0.0345(19) Uani 1 1 d . . . .
C6 C 0.1023(9) 0.7271(8) 0.4306(4) 0.0245(16) Uani 1 1 d . . . .
C7 C 0.1459(8) 1.0979(8) 0.2082(4) 0.0256(16) Uani 1 1 d . . . .
C8 C 0.2517(10) 1.0118(9) 0.3585(5) 0.037(2) Uani 1 1 d . . . .
C9 C 0.4522(10) 0.9245(9) 0.2232(5) 0.038(2) Uani 1 1 d . . . .
C10 C 0.5378(12) 0.2506(13) 0.4623(6) 0.072(4) Uani 1 1 d . . . .
H10A H 0.5274 0.1889 0.4298 0.109 Uiso 1 1 calc GR . . .
H10B H 0.4546 0.2724 0.5039 0.109 Uiso 1 1 calc GR . . .
H10C H 0.6357 0.1938 0.4875 0.109 Uiso 1 1 calc GR . . .
C11 C 0.5314(9) 0.3963(9) 0.4108(5) 0.0335(18) Uani 1 1 d . . . .
H11A H 0.5160 0.4699 0.4439 0.040 Uiso 1 1 calc R . . .
H11B H 0.6276 0.3782 0.3775 0.040 Uiso 1 1 calc R . . .
C12 C 0.3513(7) 0.6024(7) 0.3254(4) 0.0163(13) Uani 1 1 d . . . .
C13 C 0.2222(7) 0.6675(6) 0.2716(3) 0.0124(13) Uani 1 1 d . . . .
C14 C 0.2664(7) 0.7665(7) 0.1977(4) 0.0134(13) Uiso 1 1 d . . . .
H14 H 0.1844 0.8226 0.1587 0.016 Uiso 1 1 calc R . . .
C15 C 0.4154(8) 0.6839(8) 0.1594(4) 0.0220(15) Uani 1 1 d . . . .
C18 C 0.0047(8) 0.6971(8) 0.1676(4) 0.0245(16) Uani 1 1 d . . . .
C19 C 0.0145(9) 0.6350(10) 0.1015(4) 0.0345(19) Uani 1 1 d . . . .
H19 H 0.0630 0.5266 0.1069 0.041 Uiso 1 1 calc R . . .
C20 C -0.0447(10) 0.7269(11) 0.0281(5) 0.043(2) Uani 1 1 d . . . .
H20 H -0.0312 0.6810 -0.0160 0.052 Uiso 1 1 calc R . . .
C21 C -0.1230(8) 0.8850(8) 0.0197(4) 0.0232(16) Uani 1 1 d . . . .
H21 H -0.1670 0.9487 -0.0290 0.028 Uiso 1 1 calc R . . .
C22 C -0.1345(8) 0.9457(8) 0.0839(4) 0.0270(16) Uani 1 1 d . . . .
C23 C -0.0691(8) 0.8550(9) 0.1564(4) 0.0242(16) Uani 1 1 d . . . .
C24 C -0.1814(8) 1.0866(8) 0.1889(5) 0.0294(17) Uani 1 1 d . . . .
C25 C -0.2507(10) 1.2098(9) 0.2349(6) 0.046(2) Uani 1 1 d . . . .
H25A H -0.3211 1.3040 0.2018 0.069 Uiso 1 1 calc GR . . .
H25B H -0.1704 1.2286 0.2505 0.069 Uiso 1 1 calc GR . . .
H25C H -0.3065 1.1788 0.2831 0.069 Uiso 1 1 calc GR . . .
C16 C 0.5896(10) 0.6963(12) 0.0456(6) 0.056(3) Uani 1 1 d . . . .
H16A H 0.6689 0.6766 0.0809 0.067 Uiso 0.5 1 calc R P A 1
H16B H 0.6077 0.5974 0.0339 0.067 Uiso 0.5 1 calc R P A 1
H16C H 0.6076 0.7781 0.0052 0.067 Uiso 0.5 1 calc R P B 2
H16D H 0.6686 0.6512 0.0851 0.067 Uiso 0.5 1 calc R P B 2
C17A C 0.599(2) 0.801(2) -0.0279(10) 0.060(4) Uani 0.540(13) 1 d . P C 1
H17A H 0.5227 0.8171 -0.0634 0.091 Uiso 0.540(13) 1 calc GR P C 1
H17B H 0.7009 0.7570 -0.0542 0.091 Uiso 0.540(13) 1 calc GR P C 1
H17C H 0.5797 0.8989 -0.0161 0.091 Uiso 0.540(13) 1 calc GR P C 1
C17B C 0.602(2) 0.576(3) 0.0058(12) 0.060(4) Uani 0.460(13) 1 d . P C 2
H17D H 0.5794 0.4976 0.0454 0.091 Uiso 0.460(13) 1 calc GR P C 2
H17E H 0.7055 0.5289 -0.0180 0.091 Uiso 0.460(13) 1 calc GR P C 2
H17F H 0.5289 0.6224 -0.0361 0.091 Uiso 0.460(13) 1 calc GR P C 2

loop_
_atom_site_aniso_label
_atom_site_aniso_U_11
_atom_site_aniso_U_22
_atom_site_aniso_U_33
_atom_site_aniso_U_23
_atom_site_aniso_U_13
_atom_site_aniso_U_12
Os1 0.01968(17) 0.01848(15) 0.02040(15) -0.00470(11) 0.00136(11) -0.01229(13)
Os2 0.01463(16) 0.01472(14) 0.02168(15) -0.00615(11) 0.00200(11) -0.00342(12)
Os3 0.02010(17) 0.01292(14) 0.02901(17) -0.00344(12) -0.00546(11) -0.00817(12)
S1 0.0246(11) 0.0265(10) 0.0411(12) 0.0033(9) -0.0083(8) -0.0058(9)
O1 0.041(4) 0.027(3) 0.047(4) -0.019(3) 0.003(3) -0.008(3)
O2 0.041(3) 0.029(3) 0.030(3) -0.001(2) 0.003(2) -0.019(3)
O3 0.051(4) 0.079(5) 0.059(4) -0.009(4) -0.001(3) -0.055(4)
O4 0.028(3) 0.087(5) 0.040(4) -0.016(3) 0.012(3) -0.035(4)
O5 0.065(5) 0.036(4) 0.068(5) -0.034(3) -0.016(4) 0.003(3)
O6 0.042(4) 0.041(3) 0.023(3) -0.011(3) -0.004(2) -0.015(3)
O7 0.039(3) 0.017(3) 0.037(3) 0.003(2) -0.012(2) -0.009(3)
O8 0.121(7) 0.029(3) 0.050(4) -0.008(3) -0.040(4) -0.021(4)
O9 0.040(4) 0.054(4) 0.084(5) -0.001(4) -0.002(3) -0.034(4)
O10 0.016(3) 0.018(2) 0.032(3) -0.005(2) -0.009(2) -0.006(2)
O11 0.020(3) 0.018(2) 0.019(2) 0.0003(19) -0.0040(19) -0.002(2)
O12 0.019(3) 0.028(3) 0.038(3) -0.001(2) 0.003(2) 0.002(2)
O13 0.017(3) 0.028(3) 0.029(3) -0.002(2) 0.008(2) -0.007(2)
N1 0.013(3) 0.019(3) 0.035(4) 0.002(3) -0.003(3) -0.002(3)
C1 0.046(5) 0.028(4) 0.025(4) -0.007(3) -0.003(3) -0.028(4)
C2 0.027(4) 0.017(3) 0.030(4) -0.006(3) 0.004(3) -0.014(3)
C3 0.036(5) 0.042(5) 0.028(4) -0.004(3) -0.004(3) -0.029(4)
C4 0.034(5) 0.040(5) 0.019(4) 0.002(3) 0.002(3) -0.011(4)
C5 0.026(5) 0.023(4) 0.041(5) -0.010(4) -0.009(3) 0.005(3)
C6 0.036(5) 0.016(3) 0.023(4) -0.012(3) 0.006(3) -0.011(3)
C7 0.026(4) 0.023(4) 0.037(4) -0.014(3) 0.003(3) -0.016(3)
C8 0.049(6) 0.026(4) 0.037(5) 0.000(4) -0.020(4) -0.014(4)
C9 0.036(5) 0.027(4) 0.052(5) -0.004(4) -0.007(4) -0.017(4)
C10 0.045(6) 0.079(8) 0.072(7) 0.051(6) -0.025(5) -0.036(6)
C11 0.026(4) 0.028(4) 0.035(4) 0.000(3) -0.012(3) -0.001(4)
C12 0.013(3) 0.013(3) 0.015(3) -0.006(3) 0.005(2) 0.000(3)
C13 0.018(3) 0.003(3) 0.013(3) -0.001(2) -0.003(2) -0.002(3)
C15 0.013(4) 0.027(4) 0.030(4) -0.005(3) 0.002(3) -0.013(3)
C18 0.022(4) 0.032(4) 0.024(4) -0.005(3) 0.004(3) -0.018(4)
C19 0.037(5) 0.047(5) 0.028(4) -0.008(4) -0.003(3) -0.025(4)
C20 0.053(6) 0.067(6) 0.024(4) -0.007(4) -0.008(4) -0.038(5)
C21 0.028(4) 0.024(4) 0.019(4) 0.012(3) -0.013(3) -0.017(3)
C22 0.022(4) 0.030(4) 0.026(4) 0.010(3) -0.011(3) -0.014(3)
C23 0.015(4) 0.043(5) 0.022(4) -0.004(3) 0.002(3) -0.020(4)
C24 0.011(4) 0.027(4) 0.041(5) -0.001(3) 0.001(3) -0.004(3)
C25 0.035(5) 0.026(4) 0.060(6) -0.012(4) -0.009(4) 0.007(4)
C16 0.024(5) 0.068(7) 0.048(6) 0.001(5) 0.024(4) -0.012(5)
C17A 0.033(8) 0.094(12) 0.032(7) -0.013(8) 0.007(6) -0.011(8)
C17B 0.033(8) 0.094(12) 0.032(7) -0.013(8) 0.007(6) -0.011(8)

loop_
_atom_type_symbol
_atom_type_description
_atom_type_scat_dispersion_real
_atom_type_scat_dispersion_imag
_atom_type_scat_source
C C 0.0033 0.0016 'International Tables Vol C Tables 4.2.6.8 and 6.1.1.4'
H H 0.0000 0.0000 'International Tables Vol C Tables 4.2.6.8 and 6.1.1.4'
N N 0.0061 0.0033 'International Tables Vol C Tables 4.2.6.8 and 6.1.1.4'
O O 0.0106 0.0060 'International Tables Vol C Tables 4.2.6.8 and 6.1.1.4'
Os Os -1.2165 7.6030 'International Tables Vol C Tables 4.2.6.8 and 6.1.1.4'
S S 0.1246 0.1234 'International Tables Vol C Tables 4.2.6.8 and 6.1.1.4'

loop_
_geom_angle_atom_site_label_1
_geom_angle_atom_site_label_2
_geom_angle_atom_site_label_3
_geom_angle
C1 Os1 Os2 144.9(2)
C1 Os1 C2 92.8(3)
C1 Os1 C3 100.3(3)
C1 Os1 C13 92.9(3)
C1 Os1 C18 92.6(3)
C2 Os1 Os2 90.48(19)
C2 Os1 C3 91.2(3)
C2 Os1 C13 96.7(2)
C2 Os1 C18 173.8(3)
C3 Os1 Os2 114.6(2)
C3 Os1 C13 164.3(3)
C3 Os1 C18 85.0(3)
C13 Os1 Os2 51.98(16)
C13 Os1 C18 85.9(2)
C18 Os1 Os2 86.71(19)
Os1 Os2 Os3 106.830(11)
N1 Os2 Os1 83.26(15)
N1 Os2 Os3 90.74(15)
N1 Os2 C13 89.8(2)
C4 Os2 Os1 71.4(2)
C4 Os2 Os3 172.8(2)
C4 Os2 N1 82.2(3)
C4 Os2 C13 118.4(3)
C5 Os2 Os1 171.2(3)
C5 Os2 Os3 81.9(3)
C5 Os2 N1 97.5(3)
C5 Os2 C4 99.9(4)
C5 Os2 C13 141.6(3)
C6 Os2 Os1 93.75(19)
C6 Os2 Os3 90.2(2)
C6 Os2 N1 177.0(2)
C6 Os2 C4 96.8(3)
C6 Os2 C5 85.5(3)
C6 Os2 C13 88.3(3)
C13 Os2 Os1 46.97(15)
C13 Os2 Os3 60.23(15)
O10 Os3 Os2 85.14(12)
O10 Os3 C14 78.4(2)
C7 Os3 Os2 93.3(2)
C7 Os3 O10 174.5(2)
C7 Os3 C8 91.8(3)
C7 Os3 C9 92.5(3)
C7 Os3 C14 96.1(3)
C8 Os3 Os2 96.5(3)
C8 Os3 O10 93.6(2)
C8 Os3 C14 166.7(3)
C9 Os3 Os2 167.3(2)
C9 Os3 O10 88.0(3)
C9 Os3 C8 94.6(4)
C9 Os3 C14 95.7(3)
C14 Os3 Os2 72.44(16)
C24 S1 C22 90.0(3)
C12 O10 Os3 105.0(4)
C12 O11 C11 116.7(5)
C15 O13 C16 116.3(6)
C23 N1 Os2 121.2(4)
C24 N1 Os2 127.4(5)
C24 N1 C23 111.3(6)
O1 C1 Os1 176.3(6)
O2 C2 Os1 176.4(6)
O3 C3 Os1 177.4(7)
O4 C4 Os2 170.1(8)
O5 C5 Os2 172.6(7)
O6 C6 Os2 179.8(9)
O7 C7 Os3 178.1(7)
O8 C8 Os3 177.9(7)
O9 C9 Os3 179.6(9)
H10A C10 H10B 109.5
H10A C10 H10C 109.5
H10B C10 H10C 109.5
C11 C10 H10A 109.5
C11 C10 H10B 109.5
C11 C10 H10C 109.5
O11 C11 C10 107.1(7)
O11 C11 H11A 110.3
O11 C11 H11B 110.3
C10 C11 H11A 110.3
C10 C11 H11B 110.3
H11A C11 H11B 108.6
O10 C12 O11 122.0(6)
O10 C12 C13 120.0(5)
O11 C12 C13 118.0(5)
Os1 C13 Os2 81.0(2)
C12 C13 Os1 120.2(4)
C12 C13 Os2 108.4(4)
C12 C13 C14 105.1(5)
C14 C13 Os1 129.4(4)
C14 C13 Os2 106.2(4)
Os3 C14 H14 112.4
C13 C14 Os3 90.2(3)
C13 C14 H14 112.4
C15 C14 Os3 113.9(4)
C15 C14 C13 113.8(5)
C15 C14 H14 112.4
O12 C15 O13 121.7(6)
O12 C15 C14 126.4(6)
O13 C15 C14 111.9(6)
C19 C18 Os1 122.2(6)
C23 C18 Os1 121.6(5)
C23 C18 C19 116.0(7)
C18 C19 H19 118.8
C20 C19 C18 122.5(8)
C20 C19 H19 118.8
C19 C20 H20 120.0
C21 C20 C19 120.0(7)
C21 C20 H20 120.0
C20 C21 H21 121.2
C22 C21 C20 117.7(6)
C22 C21 H21 121.2
C21 C22 S1 127.3(5)
C21 C22 C23 122.5(7)
C23 C22 S1 110.1(6)
C18 C23 N1 125.8(6)
C18 C23 C22 121.2(7)
C22 C23 N1 113.0(7)
N1 C24 S1 115.2(6)
N1 C24 C25 128.2(7)
C25 C24 S1 116.4(6)
C24 C25 H25A 109.5
C24 C25 H25B 109.5
C24 C25 H25C 109.5
H25A C25 H25B 109.5
H25A C25 H25C 109.5
H25B C25 H25C 109.5
O13 C16 H16A 109.7
O13 C16 H16B 109.7
O13 C16 H16C 109.5
O13 C16 H16D 109.5
H16A C16 H16B 108.2
H16C C16 H16D 108.1
C17A C16 O13 109.7(10)
C17A C16 H16A 109.7
C17A C16 H16B 109.7
C17B C16 O13 110.7(11)
C17B C16 H16C 109.5
C17B C16 H16D 109.5
C16 C17A H17A 109.5
C16 C17A H17B 109.5
C16 C17A H17C 109.5
H17A C17A H17B 109.5
H17A C17A H17C 109.5
H17B C17A H17C 109.5
C16 C17B H17D 109.5
C16 C17B H17E 109.5
C16 C17B H17F 109.5
H17D C17B H17E 109.5
H17D C17B H17F 109.5
H17E C17B H17F 109.5

loop_
_geom_bond_atom_site_label_1
_geom_bond_atom_site_label_2
_geom_bond_distance
Os1 Os2 2.8425(4)
Os1 C1 1.878(8)
Os1 C2 1.945(7)
Os1 C3 1.956(7)
Os1 C13 2.103(6)
Os1 C18 2.139(7)
Os2 Os3 2.9225(4)
Os2 N1 2.220(6)
Os2 C4 1.950(9)
Os2 C5 1.906(8)
Os2 C6 1.891(8)
Os2 C13 2.267(6)
Os3 O10 2.145(4)
Os3 C7 1.867(8)
Os3 C8 1.955(8)
Os3 C9 1.919(9)
Os3 C14 2.174(6)
S1 C22 1.726(8)
S1 C24 1.722(8)
O1 C1 1.147(9)
O2 C2 1.140(8)
O3 C3 1.124(9)
O4 C4 1.141(9)
O5 C5 1.138(9)
O6 C6 1.141(8)
O7 C7 1.140(9)
O8 C8 1.129(9)
O9 C9 1.119(10)
O10 C12 1.245(7)
O11 C11 1.470(8)
O11 C12 1.303(7)
O12 C15 1.219(8)
O13 C15 1.345(8)
O13 C16 1.485(9)
N1 C23 1.409(9)
N1 C24 1.309(9)
C10 H10A 0.9800
C10 H10B 0.9800
C10 H10C 0.9800
C10 C11 1.476(11)
C11 H11A 0.9900
C11 H11B 0.9900
C12 C13 1.498(9)
C13 C14 1.533(8)
C14 H14 1.0000
C14 C15 1.463(9)
C18 C19 1.407(10)
C18 C23 1.380(10)
C19 H19 0.9500
C19 C20 1.401(11)
C20 H20 0.9500
C20 C21 1.388(12)
C21 H21 0.9500
C21 C22 1.364(10)
C22 C23 1.402(9)
C24 C25 1.477(11)
C25 H25A 0.9800
C25 H25B 0.9800
C25 H25C 0.9800
C16 H16A 0.9900
C16 H16B 0.9900
C16 H16C 0.9900
C16 H16D 0.9900
C16 C17A 1.441(19)
C16 C17B 1.48(2)
C17A H17A 0.9800
C17A H17B 0.9800
C17A H17C 0.9800
C17B H17D 0.9800
C17B H17E 0.9800
C17B H17F 0.9800

loop_
_geom_torsion_atom_site_label_1
_geom_torsion_atom_site_label_2
_geom_torsion_atom_site_label_3
_geom_torsion_atom_site_label_4
_geom_torsion
Os1 C13 C14 Os3 145.0(4)
Os1 C13 C14 C15 -98.7(6)
Os1 C18 C19 C20 175.4(6)
Os1 C18 C23 N1 6.1(9)
Os1 C18 C23 C22 -172.3(5)
Os2 N1 C23 C18 5.4(9)
Os2 N1 C23 C22 -176.1(4)
Os2 N1 C24 S1 177.1(3)
Os2 N1 C24 C25 -7.0(11)
Os2 C13 C14 Os3 53.3(3)
Os2 C13 C14 C15 169.7(4)
Os3 O10 C12 O11 -176.5(5)
Os3 O10 C12 C13 2.5(6)
Os3 C14 C15 O12 85.8(7)
Os3 C14 C15 O13 -91.3(6)
S1 C22 C23 N1 -4.5(7)
S1 C22 C23 C18 174.1(5)
O10 C12 C13 Os1 -158.1(5)
O10 C12 C13 Os2 -67.9(6)
O10 C12 C13 C14 45.3(7)
O11 C12 C13 Os1 20.9(7)
O11 C12 C13 Os2 111.1(5)
O11 C12 C13 C14 -135.6(5)
C11 O11 C12 O10 -2.2(9)
C11 O11 C12 C13 178.8(6)
C12 O11 C11 C10 162.1(7)
C12 C13 C14 Os3 -61.4(4)
C12 C13 C14 C15 55.0(6)
C13 C14 C15 O12 -15.7(9)
C13 C14 C15 O13 167.2(5)
C15 O13 C16 C17A -174.9(11)
C15 O13 C16 C17B 81.7(12)
C18 C19 C20 C21 -3.3(13)
C19 C18 C23 N1 -179.4(6)
C19 C18 C23 C22 2.2(10)
C19 C20 C21 C22 2.3(12)
C20 C21 C22 S1 -175.9(6)
C20 C21 C22 C23 0.8(11)
C21 C22 C23 N1 178.3(6)
C21 C22 C23 C18 -3.2(11)
C22 S1 C24 N1 2.7(6)
C22 S1 C24 C25 -173.7(7)
C23 N1 C24 S1 -5.7(8)
C23 N1 C24 C25 170.2(8)
C23 C18 C19 C20 1.0(11)
C24 S1 C22 C21 178.2(7)
C24 S1 C22 C23 1.2(5)
C24 N1 C23 C18 -172.0(7)
C24 N1 C23 C22 6.5(8)
C16 O13 C15 O12 -2.5(10)
C16 O13 C15 C14 174.7(7)
